data_7050360
loop_
_publ_author_name
'Hongwei Hou'
'Yaoting Fan'
'Gang Li'
'Zi-Feng Li'
'Xiangru Meng'

_publ_section_title
;
Novel Zinc(II) Coordination Polymers Constructed From
Ferrocenyl Carboxylate Ligands
;
_journal_name_full 'New J.Chem.(Nouv.J.Chim.)'
_journal_year 2004
_chemical_formula_sum 'C28 H26 Fe2 O4 Zn'
_chemical_formula_weight 603.56
_space_group_IT_number 60
_symmetry_cell_setting orthorhombic
_symmetry_space_group_name_Hall '-P 2n 2ab'
_symmetry_space_group_name_H-M 'P b c n'
_atom_sites_solution_hydrogens geom
_atom_sites_solution_primary direct
_atom_sites_solution_secondary difmap
_cell_angle_alpha 90.00
_cell_angle_beta 90.00
_cell_angle_gamma 90.00
_cell_formula_units_Z 4
_cell_length_a 16.836(3)
_cell_length_b 19.452(4)
_cell_length_c 7.4853(15)
_cell_measurement_reflns_used 267
_cell_measurement_temperature 291(2)
_cell_measurement_theta_max 25.2
_cell_measurement_theta_min 2
_cell_volume 2451.5(9)
_diffrn_ambient_temperature 291(2)
_diffrn_detector_area_resol_mean ?
_diffrn_measurement_device_type R-AXIS-IV
_diffrn_measurement_method 'Osillation frames'
_diffrn_radiation_monochromator graphite
_diffrn_radiation_source 'fine-focus sealed tube'
_diffrn_radiation_type MoK\a
_diffrn_radiation_wavelength 0.71073
_diffrn_reflns_av_R_equivalents 0.1089
_diffrn_reflns_av_sigmaI/netI 0.1018
_diffrn_reflns_limit_h_max 18
_diffrn_reflns_limit_h_min 0
_diffrn_reflns_limit_k_max 21
_diffrn_reflns_limit_k_min -21
_diffrn_reflns_limit_l_max 8
_diffrn_reflns_limit_l_min -8
_diffrn_reflns_number 5233
_diffrn_reflns_theta_max 23.50
_diffrn_reflns_theta_min 1.60
_diffrn_standards_decay_% ?
_diffrn_standards_interval_count ?
_diffrn_standards_interval_time ?
_diffrn_standards_number ?
_exptl_absorpt_coefficient_mu 2.171
_exptl_absorpt_correction_T_max 0.6706
_exptl_absorpt_correction_T_min 0.6350
_exptl_absorpt_correction_type ?
_exptl_absorpt_process_details ?
_exptl_crystal_colour red
_exptl_crystal_density_diffrn 1.635
_exptl_crystal_density_meas ?
_exptl_crystal_density_method 'not measured'
_exptl_crystal_description prismatic
_exptl_crystal_F_000 1232
_exptl_crystal_size_max 0.23
_exptl_crystal_size_mid 0.20
_exptl_crystal_size_min 0.20
_refine_ls_extinction_coef ?
_refine_ls_extinction_method none
_refine_ls_goodness_of_fit_ref 0.967
_refine_ls_hydrogen_treatment mixed
_refine_ls_matrix_type full
_refine_ls_number_parameters 159
_refine_ls_number_reflns 1691
_refine_ls_number_restraints 0
_refine_ls_restrained_S_all 0.967
_refine_ls_R_factor_all 0.0626
_refine_ls_R_factor_gt 0.0380
_refine_ls_shift/su_max 0.000
_refine_ls_shift/su_mean 0.000
_refine_ls_structure_factor_coef Fsqd
_refine_ls_weighting_details 'calc w=1/[\s^2^(Fo^2^)+(0.0280P)^2^+0.0000P] where P=(Fo^2^+2Fc^2^)/3'
_refine_ls_weighting_scheme calc
_refine_ls_wR_factor_gt 0.0728
_refine_ls_wR_factor_ref 0.0774
_reflns_number_gt 1386
_reflns_number_total 1691
_reflns_threshold_expression >2sigma(I)
_cod_database_code 7050360

loop_
_symmetry_equiv_pos_as_xyz
'x, y, z'
'-x+1/2, -y+1/2, z+1/2'
'-x, y, -z+1/2'
'x+1/2, -y+1/2, -z'
'-x, -y, -z'
'x-1/2, y-1/2, -z-1/2'
'x, -y, z-1/2'
'-x-1/2, y-1/2, z'

loop_
_atom_site_label
_atom_site_type_symbol
_atom_site_fract_x
_atom_site_fract_y
_atom_site_fract_z
_atom_site_U_iso_or_equiv
_atom_site_adp_type
_atom_site_occupancy
_atom_site_symmetry_multiplicity
_atom_site_calc_flag
_atom_site_refinement_flags
_atom_site_disorder_assembly
_atom_site_disorder_group
Zn1 Zn 0.5000 0.49082(3) 0.2500 0.0357(2) Uani 1 2 d S . .
Fe1 Fe 0.84974(3) 0.36050(3) 0.35047(6) 0.03249(19) Uani 1 1 d . . .
O1 O 0.53534(16) 0.42841(14) 0.0593(3) 0.0400(7) Uani 1 1 d . . .
O2 O 0.59782(17) 0.46244(16) -0.1849(3) 0.0489(8) Uani 1 1 d . . .
C1 C 0.8664(4) 0.4621(2) 0.4019(6) 0.0608(15) Uani 1 1 d . . .
H1A H 0.8709 0.4987 0.3125 0.073 Uiso 1 1 calc R . .
C2 C 0.7951(3) 0.4388(3) 0.4815(7) 0.0678(16) Uani 1 1 d . . .
H2A H 0.7415 0.4564 0.4588 0.081 Uiso 1 1 calc R . .
C3 C 0.8158(4) 0.3867(3) 0.6004(6) 0.0680(16) Uani 1 1 d . . .
H3A H 0.7788 0.3608 0.6758 0.082 Uiso 1 1 calc R . .
C4 C 0.8973(4) 0.3779(3) 0.5950(6) 0.0660(15) Uani 1 1 d . . .
H4A H 0.9275 0.3445 0.6656 0.079 Uiso 1 1 calc R . .
C5 C 0.9292(3) 0.4243(3) 0.4742(6) 0.0595(13) Uani 1 1 d . . .
H5A H 0.9856 0.4294 0.4443 0.071 Uiso 1 1 calc R . .
C6 C 0.7919(3) 0.2720(2) 0.2866(5) 0.0376(10) Uani 1 1 d . . .
H6A H 0.7566 0.2462 0.3663 0.045 Uiso 1 1 calc R . .
C7 C 0.8741(3) 0.2617(2) 0.2703(5) 0.0429(10) Uani 1 1 d . . .
H7A H 0.9057 0.2280 0.3367 0.051 Uiso 1 1 calc R . .
C8 C 0.9035(2) 0.3089(2) 0.1430(4) 0.0379(10) Uani 1 1 d . . .
H8A H 0.9590 0.3136 0.1058 0.045 Uiso 1 1 calc R . .
C9 C 0.8389(2) 0.34953(19) 0.0822(4) 0.0328(9) Uani 1 1 d . . .
H9A H 0.8423 0.3867 -0.0057 0.039 Uiso 1 1 calc R . .
C10 C 0.7680(2) 0.3270(2) 0.1696(4) 0.0323(9) Uani 1 1 d . . .
C11 C 0.6265(3) 0.3305(3) 0.2828(6) 0.0642(15) Uani 1 1 d . . .
H11A H 0.6514 0.3002 0.3674 0.096 Uiso 1 1 calc R . .
H11B H 0.5848 0.3064 0.2218 0.096 Uiso 1 1 calc R . .
H11C H 0.6047 0.3694 0.3444 0.096 Uiso 1 1 calc R . .
C12 C 0.6875(2) 0.35470(19) 0.1485(4) 0.0328(9) Uani 1 1 d . . .
C13 C 0.6723(2) 0.3977(2) 0.0123(4) 0.0350(9) Uani 1 1 d . . .
H13A H 0.7152 0.4076 -0.0616 0.042 Uiso 1 1 calc R . .
C14 C 0.5975(2) 0.4312(2) -0.0356(4) 0.0365(10) Uani 1 1 d . . .
